data_7010823
loop_
_publ_author_name
'Slawin, Alexandra M. Z.'
'Wainwright, Matthew'
'Woollins, J. Derek'

_publ_section_title
;
 The preparation and coordination chemistry of phosphorus(iii)
 derivatives of dialkyl ureas and thioureas
;
_journal_issue 19
_journal_name_full 'Journal of the Chemical Society, Dalton Transactions'
_journal_page_first 2724
_journal_paper_doi 10.1039/b104122n
_journal_year 2001
_chemical_formula_analytical 'C30 H31 Au2 Cl5 N2 O P2'
_chemical_formula_moiety 'C29 H30 Au2 Cl2 N2 O P2.C H Cl3 '
_chemical_formula_structural 'C30 H31 Au2 Cl5 N2 O P2'
_chemical_formula_sum 'C30 H31 Au2 Cl5 N2 O P2'
_chemical_formula_weight 1068.69
_chemical_name_systematic
; 
? 
;
_space_group_IT_number 14
_symmetry_cell_setting monoclinic
_symmetry_space_group_name_Hall '-P 2ybc'
_symmetry_space_group_name_H-M 'P 1 21/c 1'
_atom_sites_solution_hydrogens geom
_atom_sites_solution_primary direct
_atom_sites_solution_secondary difmap
_audit_creation_method SHELXL
_cell_angle_alpha 90.00
_cell_angle_beta 98.36
_cell_angle_gamma 90.00
_cell_formula_units_Z 4
_cell_length_a 14.5596(5)
_cell_length_b 15.4267(5)
_cell_length_c 16.1541(5)
_cell_measurement_reflns_used 37
_cell_measurement_temperature 293(2)
_cell_measurement_theta_max 337
_cell_measurement_theta_min 23
_cell_volume 3589.8(2)
_computing_cell_refinement SMART/SAINT
_computing_data_collection SMART
_computing_data_reduction SAINT
_computing_molecular_graphics SHELXTL
_computing_publication_material SHELXTL
_computing_structure_refinement 'SHELXL-93 (Sheldrick, 1993)'
_computing_structure_solution 'SHELXS-86 (Sheldrick, 1990)'
_diffrn_ambient_temperature 293(2)
_diffrn_measurement_device SMART
_diffrn_measurement_method CCD
_diffrn_radiation_monochromator graphite
_diffrn_radiation_source 'fine-focus sealed tube'
_diffrn_radiation_type MoK\a
_diffrn_radiation_wavelength 0.71073
_diffrn_reflns_av_R_equivalents 0.0428
_diffrn_reflns_av_sigmaI/netI 0.0647
_diffrn_reflns_limit_h_max 15
_diffrn_reflns_limit_h_min -19
_diffrn_reflns_limit_k_max 20
_diffrn_reflns_limit_k_min -20
_diffrn_reflns_limit_l_max 21
_diffrn_reflns_limit_l_min -21
_diffrn_reflns_number 21674
_diffrn_reflns_theta_max 28.69
_diffrn_reflns_theta_min 1.41
_exptl_absorpt_coefficient_mu 8.652
_exptl_absorpt_correction_T_max 1.000000
_exptl_absorpt_correction_T_min 0.549824
_exptl_absorpt_correction_type sadabs
_exptl_crystal_colour colourless
_exptl_crystal_density_diffrn 1.977
_exptl_crystal_description needle
_exptl_crystal_F_000 2024
_exptl_crystal_size_max .1
_exptl_crystal_size_mid .1
_exptl_crystal_size_min .3
_refine_diff_density_max 1.245
_refine_diff_density_min -1.011
_refine_diff_density_rms 0.132
_refine_ls_extinction_method none
_refine_ls_goodness_of_fit_all 0.849
_refine_ls_goodness_of_fit_obs 0.905
_refine_ls_hydrogen_treatment riding
_refine_ls_matrix_type full
_refine_ls_number_parameters 379
_refine_ls_number_reflns 8341
_refine_ls_number_restraints 0
_refine_ls_restrained_S_all 1.008
_refine_ls_restrained_S_obs 0.905
_refine_ls_R_factor_all 0.0747
_refine_ls_R_factor_obs 0.0354
_refine_ls_shift/esd_max -0.122
_refine_ls_shift/esd_mean 0.007
_refine_ls_structure_factor_coef Fsqd
_refine_ls_weighting_scheme
;
calc w=1/[\s^2^(Fo^2^)+(0.0508P)^2^+0.0000P] where 
P=(Fo^2^+2Fc^2^)/3
;
_refine_ls_wR_factor_all 0.1052
_refine_ls_wR_factor_obs 0.0752
_reflns_number_observed 5380
_reflns_number_total 8391
_reflns_observed_criterion >2sigma(I)
_cod_data_source_file b104122n.txt
_cod_data_source_block 15
_cod_depositor_comments
;
The following automatic conversions were performed:
'_symmetry_cell_setting' value 'Monoclinic' changed to 'monoclinic'
according to '/home/saulius/struct/CIF-dictionaries/cif_core.dic'
dictionary named 'cif_core.dic' version 2.4.1 from 2010-06-29.

Automatic conversion script
Id: cif_fix_enum 1527 2010-12-29 10:47:43Z saulius 
;
_cod_original_sg_symbol_H-M P2(1)/c
_cod_database_code 7010823

loop_
_symmetry_equiv_pos_as_xyz
'x, y, z'
'-x, y+1/2, -z+1/2'
'-x, -y, -z'
'x, -y-1/2, z-1/2'

loop_
_atom_site_aniso_label
_atom_site_aniso_U_11
_atom_site_aniso_U_22
_atom_site_aniso_U_33
_atom_site_aniso_U_23
_atom_site_aniso_U_13
_atom_site_aniso_U_12
Au1 0.0488(2) 0.0477(2) 0.03443(13) 0.00053(11) 0.00463(11) 0.00122(12)
Cl1 0.0680(12) 0.0593(11) 0.0417(9) 0.0029(8) 0.0158(8) 0.0031(9)
P1 0.0498(10) 0.0435(9) 0.0343(8) 0.0015(7) 0.0050(7) 0.0024(8)
Au2 0.03239(14) 0.0524(2) 0.04099(14) 0.00397(11) -0.00480(10) 0.00467(11)
Cl2 0.0550(12) 0.096(2) 0.0749(13) 0.0275(11) -0.0130(10) 0.0220(11)
C1 0.101(7) 0.039(4) 0.042(4) -0.002(3) 0.023(4) -0.005(4)
C2 0.097(7) 0.078(6) 0.060(5) -0.001(4) 0.002(5) -0.031(5)
C3 0.141(11) 0.124(10) 0.073(7) 0.000(7) 0.006(7) -0.085(9)
C4 0.335(27) 0.069(8) 0.076(8) -0.007(7) 0.070(13) -0.067(14)
C5 0.269(20) 0.048(7) 0.144(13) -0.012(7) 0.112(14) -0.021(10)
C6 0.148(10) 0.046(5) 0.103(7) 0.010(5) 0.059(7) 0.000(5)
C7 0.054(4) 0.061(4) 0.039(4) 0.001(3) 0.009(3) 0.015(3)
C8 0.065(6) 0.221(12) 0.057(5) 0.047(7) 0.005(4) 0.067(7)
C9 0.081(8) 0.330(20) 0.073(7) 0.066(10) 0.009(6) 0.101(10)
C10 0.056(6) 0.165(10) 0.078(7) 0.004(7) -0.006(5) 0.036(6)
C11 0.057(5) 0.097(7) 0.076(6) -0.002(5) 0.013(4) -0.007(5)
C12 0.051(5) 0.078(5) 0.055(5) 0.006(4) -0.010(4) -0.007(4)
N1 0.044(3) 0.038(3) 0.033(3) -0.002(2) 0.006(2) 0.003(2)
C26 0.078(5) 0.039(4) 0.041(4) -0.001(3) 0.017(3) 0.002(3)
C28 0.108(8) 0.050(5) 0.087(6) -0.012(4) -0.004(5) -0.018(5)
C13 0.035(3) 0.035(3) 0.035(3) 0.000(3) 0.006(3) -0.004(3)
O13 0.045(3) 0.044(2) 0.038(2) 0.000(2) 0.002(2) 0.012(2)
N2 0.034(3) 0.043(3) 0.031(3) -0.002(2) 0.004(2) 0.007(2)
C27 0.031(3) 0.060(4) 0.049(4) -0.002(3) 0.009(3) 0.004(3)
C29 0.033(4) 0.122(8) 0.092(7) -0.012(5) 0.017(4) -0.014(4)
P2 0.0310(8) 0.0395(8) 0.0333(8) -0.0029(7) -0.0010(6) 0.0030(7)
C14 0.039(4) 0.039(4) 0.046(4) -0.017(3) 0.000(3) 0.004(3)
C15 0.059(5) 0.053(5) 0.074(5) -0.013(4) -0.018(4) 0.003(4)
C16 0.062(5) 0.045(4) 0.114(8) -0.016(5) -0.005(5) -0.005(4)
C17 0.051(5) 0.066(6) 0.111(8) -0.050(5) 0.009(5) -0.011(4)
C18 0.069(6) 0.096(7) 0.072(6) -0.052(5) 0.004(4) -0.022(5)
C19 0.065(5) 0.062(5) 0.056(4) -0.013(4) 0.002(4) -0.013(4)
C20 0.027(3) 0.041(3) 0.038(3) 0.003(3) 0.001(2) 0.008(3)
C21 0.042(4) 0.055(4) 0.061(4) -0.003(3) 0.003(3) -0.001(3)
C22 0.040(4) 0.065(5) 0.115(7) -0.015(5) 0.003(4) -0.008(4)
C23 0.038(5) 0.082(6) 0.131(8) 0.002(6) 0.013(5) -0.004(5)
C24 0.048(5) 0.078(6) 0.095(6) 0.009(5) 0.027(4) 0.020(4)
C25 0.044(4) 0.050(4) 0.068(5) 0.002(3) 0.014(3) 0.011(3)
C30 0.411(31) 0.301(22) 0.440(32) 0.299(23) 0.394(30) 0.279(23)
Cl3 0.250(6) 0.100(3) 0.290(7) 0.008(3) 0.057(5) 0.005(3)
Cl4 0.249(6) 0.238(5) 0.165(4) -0.035(4) 0.021(4) 0.046(4)
Cl5 0.190(4) 0.290(6) 0.139(3) 0.018(4) 0.051(3) 0.097(4)

loop_
_atom_site_label
_atom_site_type_symbol
_atom_site_fract_x
_atom_site_fract_y
_atom_site_fract_z
_atom_site_U_iso_or_equiv
_atom_site_thermal_displace_type
_atom_site_occupancy
_atom_site_calc_flag
_atom_site_refinement_flags
_atom_site_disorder_group
Au1 Au 0.73636(2) 0.90347(2) 0.101736(15) 0.04376(8) Uani 1 d . .
Cl1 Cl 0.79076(13) 0.89256(11) -0.02563(10) 0.0556(4) Uani 1 d . .
P1 P 0.67722(12) 0.93446(11) 0.21869(10) 0.0426(4) Uani 1 d . .
Au2 Au 0.85655(2) 0.76540(2) 0.617084(15) 0.04293(8) Uani 1 d . .
Cl2 Cl 0.95411(14) 0.67433(15) 0.70129(13) 0.0775(6) Uani 1 d . .
C1 C 0.7233(6) 1.0384(4) 0.2593(4) 0.059(2) Uani 1 d . .
C2 C 0.8196(7) 1.0456(6) 0.2777(5) 0.079(3) Uani 1 d . .
H2A H 0.8581(7) 0.9994(6) 0.2692(5) 0.095 Uiso 1 calc R .
C3 C 0.8568(9) 1.1262(9) 0.3097(6) 0.114(4) Uani 1 d . .
H3A H 0.9208(9) 1.1330(9) 0.3216(6) 0.137 Uiso 1 calc R .
C4 C 0.8012(17) 1.1926(9) 0.3231(8) 0.156(8) Uani 1 d . .
H4A H 0.8273(17) 1.2436(9) 0.3464(8) 0.187 Uiso 1 calc R .
C5 C 0.7050(14) 1.1862(7) 0.3027(9) 0.146(7) Uani 1 d . .
H5A H 0.6670(14) 1.2333(7) 0.3099(9) 0.175 Uiso 1 calc R .
C6 C 0.6665(8) 1.1072(5) 0.2711(6) 0.095(3) Uani 1 d . .
H6A H 0.6025(8) 1.1015(5) 0.2582(6) 0.114 Uiso 1 calc R .
C7 C 0.5523(5) 0.9449(4) 0.2006(4) 0.051(2) Uani 1 d . .
C8 C 0.5117(6) 0.9753(8) 0.1234(5) 0.115(4) Uani 1 d . .
H8A H 0.5485(6) 0.9881(8) 0.0825(5) 0.137 Uiso 1 calc R .
C9 C 0.4177(8) 0.9865(11) 0.1070(7) 0.162(7) Uani 1 d . .
H9A H 0.3917(8) 1.0114(11) 0.0566(7) 0.194 Uiso 1 calc R .
C10 C 0.3616(6) 0.9620(7) 0.1628(6) 0.101(3) Uani 1 d . .
H10A H 0.2975(6) 0.9668(7) 0.1490(6) 0.122 Uiso 1 calc R .
C11 C 0.3987(6) 0.9306(6) 0.2390(6) 0.077(2) Uani 1 d . .
H11A H 0.3604(6) 0.9148(6) 0.2778(6) 0.092 Uiso 1 calc R .
C12 C 0.4962(5) 0.9221(5) 0.2584(5) 0.063(2) Uani 1 d . .
H12A H 0.5224(5) 0.9010(5) 0.3105(5) 0.076 Uiso 1 calc R .
N1 N 0.7100(3) 0.8641(3) 0.2993(3) 0.0382(11) Uani 1 d . .
C26 C 0.7138(5) 0.7700(4) 0.2838(4) 0.052(2) Uani 1 d . .
H26A H 0.7462(5) 0.7425(4) 0.3336(4) 0.062 Uiso 1 calc R .
H26B H 0.7503(5) 0.7604(4) 0.2389(4) 0.062 Uiso 1 calc R .
C28 C 0.6228(7) 0.7268(5) 0.2613(6) 0.083(3) Uani 1 d . .
H28A H 0.6323(7) 0.6661(5) 0.2523(6) 0.125 Uiso 1 calc R .
H28B H 0.5906(7) 0.7522(5) 0.2111(6) 0.125 Uiso 1 calc R .
H28C H 0.5866(7) 0.7339(5) 0.3060(6) 0.125 Uiso 1 calc R .
C13 C 0.7141(4) 0.8967(4) 0.3816(4) 0.0352(13) Uani 1 d . .
O13 O 0.6604(3) 0.9518(3) 0.3987(2) 0.0427(10) Uani 1 d . .
N2 N 0.7827(3) 0.8622(3) 0.4412(3) 0.0360(11) Uani 1 d . .
C27 C 0.8745(4) 0.8336(4) 0.4204(4) 0.046(2) Uani 1 d . .
H27A H 0.8714(4) 0.8299(4) 0.3601(4) 0.056 Uiso 1 calc R .
H27B H 0.8889(4) 0.7764(4) 0.4435(4) 0.056 Uiso 1 calc R .
C29 C 0.9502(5) 0.8957(6) 0.4546(6) 0.081(3) Uani 1 d . .
H29A H 1.0083(5) 0.8760(6) 0.4401(6) 0.122 Uiso 1 calc R .
H29B H 0.9543(5) 0.8985(6) 0.5144(6) 0.122 Uiso 1 calc R .
H29C H 0.9364(5) 0.9522(6) 0.4312(6) 0.122 Uiso 1 calc R .
P2 P 0.76606(10) 0.86457(10) 0.54358(9) 0.0351(3) Uani 1 d . .
C14 C 0.7908(4) 0.9724(4) 0.5879(4) 0.0419(15) Uani 1 d . .
C15 C 0.7764(5) 1.0478(5) 0.5423(5) 0.065(2) Uani 1 d . .
H15A H 0.7511(5) 1.0456(5) 0.4861(5) 0.078 Uiso 1 calc R .
C16 C 0.7997(5) 1.1278(5) 0.5804(6) 0.075(2) Uani 1 d . .
H16A H 0.7930(5) 1.1786(5) 0.5491(6) 0.090 Uiso 1 calc R .
C17 C 0.8328(5) 1.1307(6) 0.6651(6) 0.076(3) Uani 1 d . .
H17A H 0.8445(5) 1.1841(6) 0.6913(6) 0.092 Uiso 1 calc R .
C18 C 0.8484(6) 1.0575(6) 0.7101(6) 0.080(3) Uani 1 d . .
H18A H 0.8744(6) 1.0604(6) 0.7661(6) 0.096 Uiso 1 calc R .
C19 C 0.8257(5) 0.9772(5) 0.6730(5) 0.062(2) Uani 1 d . .
H19A H 0.8339(5) 0.9269(5) 0.7050(5) 0.074 Uiso 1 calc R .
C20 C 0.6414(4) 0.8460(4) 0.5390(4) 0.0361(13) Uani 1 d . .
C21 C 0.6047(5) 0.7694(4) 0.5043(4) 0.053(2) Uani 1 d . .
H21A H 0.6434(5) 0.7287(4) 0.4846(4) 0.064 Uiso 1 calc R .
C22 C 0.5109(5) 0.7530(5) 0.4986(6) 0.074(2) Uani 1 d . .
H22A H 0.4860(5) 0.7014(5) 0.4754(6) 0.089 Uiso 1 calc R .
C23 C 0.4554(6) 0.8136(6) 0.5276(6) 0.084(3) Uani 1 d . .
H23A H 0.3918(6) 0.8035(6) 0.5225(6) 0.101 Uiso 1 calc R .
C24 C 0.4906(5) 0.8889(5) 0.5639(6) 0.072(2) Uani 1 d . .
H24A H 0.4518(5) 0.9285(5) 0.5849(6) 0.086 Uiso 1 calc R .
C25 C 0.5840(5) 0.9053(4) 0.5690(5) 0.053(2) Uani 1 d . .
H25A H 0.6084(5) 0.9567(4) 0.5929(5) 0.064 Uiso 1 calc R .
C30 C 1.1021(18) 0.6008(13) 0.4558(16) 0.351(20) Uani 1 d . .
H30A H 1.1031(18) 0.5374(13) 0.4527(16) 0.421 Uiso 1 calc R .
Cl3 Cl 1.2107(4) 0.6322(3) 0.4468(4) 0.211(2) Uani 1 d . .
Cl4 Cl 1.0619(4) 0.6216(4) 0.5362(3) 0.218(2) Uani 1 d . .
Cl5 Cl 1.0178(3) 0.6358(4) 0.3639(3) 0.204(2) Uani 1 d . .

loop_
_atom_type_symbol
_atom_type_description
_atom_type_scat_dispersion_real
_atom_type_scat_dispersion_imag
_atom_type_scat_source
C C 0.0033 0.0016 'International Tables Vol C Tables 4.2.6.8 and 6.1.1.4'
H H 0.0000 0.0000 'International Tables Vol C Tables 4.2.6.8 and 6.1.1.4'
N N 0.0061 0.0033 'International Tables Vol C Tables 4.2.6.8 and 6.1.1.4'
O O 0.0106 0.0060 'International Tables Vol C Tables 4.2.6.8 and 6.1.1.4'
P P 0.1023 0.0942 'International Tables Vol C Tables 4.2.6.8 and 6.1.1.4'
Cl Cl 0.1484 0.1585 'International Tables Vol C Tables 4.2.6.8 and 6.1.1.4'
Au Au -2.0133 8.8022 'International Tables Vol C Tables 4.2.6.8 and 6.1.1.4'

loop_
_geom_angle_atom_site_label_1
_geom_angle_atom_site_label_2
_geom_angle_atom_site_label_3
_geom_angle
_geom_angle_site_symmetry_1
_geom_angle_site_symmetry_3
_geom_angle_publ_flag
P1 Au1 Cl1 171.29(6) . . ?
P1 Au1 Au2 112.97(4) . 4_575 ?
Cl1 Au1 Au2 75.53(4) . 4_575 ?
N1 P1 C7 110.1(3) . . ?
N1 P1 C1 103.7(3) . . ?
C7 P1 C1 106.8(4) . . ?
N1 P1 Au1 114.1(2) . . ?
C7 P1 Au1 112.6(2) . . ?
C1 P1 Au1 108.9(2) . . ?
P2 Au2 Cl2 174.48(7) . . ?
P2 Au2 Au1 104.32(4) . 4_576 ?
Cl2 Au2 Au1 80.11(6) . 4_576 ?
C6 C1 C2 121.0(8) . . ?
C6 C1 P1 122.1(8) . . ?
C2 C1 P1 116.9(6) . . ?
C1 C2 C3 117.7(10) . . ?
C4 C3 C2 121.2(13) . . ?
C5 C4 C3 121.1(14) . . ?
C4 C5 C6 118.7(14) . . ?
C1 C6 C5 120.2(12) . . ?
C8 C7 C12 118.9(7) . . ?
C8 C7 P1 117.7(6) . . ?
C12 C7 P1 123.4(5) . . ?
C7 C8 C9 120.1(9) . . ?
C10 C9 C8 121.3(9) . . ?
C9 C10 C11 120.2(8) . . ?
C10 C11 C12 119.2(8) . . ?
C7 C12 C11 120.1(7) . . ?
C13 N1 C26 120.8(5) . . ?
C13 N1 P1 117.3(4) . . ?
C26 N1 P1 120.6(4) . . ?
N1 C26 C28 115.5(6) . . ?
O13 C13 N2 122.2(5) . . ?
O13 C13 N1 121.5(5) . . ?
N2 C13 N1 116.3(5) . . ?
C13 N2 C27 122.3(5) . . ?
C13 N2 P2 118.3(4) . . ?
C27 N2 P2 118.9(4) . . ?
N2 C27 C29 111.2(5) . . ?
N2 P2 C14 110.6(3) . . ?
N2 P2 C20 103.7(3) . . ?
C14 P2 C20 107.3(3) . . ?
N2 P2 Au2 110.1(2) . . ?
C14 P2 Au2 110.3(2) . . ?
C20 P2 Au2 114.7(2) . . ?
C15 C14 C19 119.1(6) . . ?
C15 C14 P2 123.7(5) . . ?
C19 C14 P2 117.2(5) . . ?
C14 C15 C16 120.2(7) . . ?
C17 C16 C15 119.4(8) . . ?
C16 C17 C18 120.9(7) . . ?
C17 C18 C19 120.3(8) . . ?
C14 C19 C18 119.9(8) . . ?
C25 C20 C21 119.5(6) . . ?
C25 C20 P2 122.3(5) . . ?
C21 C20 P2 118.3(5) . . ?
C20 C21 C22 120.4(7) . . ?
C23 C22 C21 118.8(8) . . ?
C24 C23 C22 121.7(7) . . ?
C23 C24 C25 119.2(7) . . ?
C24 C25 C20 120.3(7) . . ?
Cl4 C30 Cl3 119.5(22) . . ?
Cl4 C30 Cl5 109.0(10) . . ?
Cl3 C30 Cl5 111.5(7) . . ?

loop_
_geom_bond_atom_site_label_1
_geom_bond_atom_site_label_2
_geom_bond_distance
_geom_bond_site_symmetry_2
_geom_bond_publ_flag
Au1 P1 2.239(2) . ?
Au1 Cl1 2.316(2) . ?
Au1 Au2 3.1279(4) 4_575 ?
P1 N1 1.709(5) . ?
P1 C7 1.807(7) . ?
P1 C1 1.823(7) . ?
Au2 P2 2.243(2) . ?
Au2 Cl2 2.298(2) . ?
Au2 Au1 3.1280(4) 4_576 ?
C1 C6 1.376(11) . ?
C1 C2 1.394(11) . ?
C2 C3 1.423(13) . ?
C3 C4 1.34(2) . ?
C4 C5 1.40(2) . ?
C5 C6 1.40(2) . ?
C7 C8 1.381(10) . ?
C7 C12 1.374(10) . ?
C8 C9 1.368(12) . ?
C9 C10 1.355(14) . ?
C10 C11 1.359(12) . ?
C11 C12 1.415(11) . ?
N1 C13 1.415(7) . ?
N1 C26 1.475(7) . ?
C26 C28 1.480(10) . ?
C13 O13 1.213(6) . ?
C13 N2 1.389(7) . ?
N2 C27 1.492(7) . ?
N2 P2 1.706(5) . ?
C27 C29 1.504(9) . ?
P2 C14 1.827(6) . ?
P2 C20 1.828(6) . ?
C14 C15 1.376(9) . ?
C14 C19 1.397(9) . ?
C15 C16 1.397(10) . ?
C16 C17 1.384(12) . ?
C17 C18 1.345(12) . ?
C18 C19 1.394(10) . ?
C20 C25 1.374(8) . ?
C20 C21 1.383(8) . ?
C21 C22 1.378(9) . ?
C22 C23 1.364(11) . ?
C23 C24 1.366(11) . ?
C24 C25 1.373(10) . ?
C30 Cl4 1.53(2) . ?
C30 Cl3 1.68(2) . ?
C30 Cl5 1.86(3) . ?

loop_
_geom_torsion_atom_site_label_1
_geom_torsion_atom_site_label_2
_geom_torsion_atom_site_label_3
_geom_torsion_atom_site_label_4
_geom_torsion
_geom_torsion_site_symmetry_1
_geom_torsion_site_symmetry_2
_geom_torsion_site_symmetry_3
_geom_torsion_site_symmetry_4
_geom_torsion_publ_flag
Cl1 Au1 P1 N1 -164.9(4) . . . . ?
Au2 Au1 P1 N1 2.3(2) 4_575 . . . ?
Cl1 Au1 P1 C7 68.8(5) . . . . ?
Au2 Au1 P1 C7 -124.0(3) 4_575 . . . ?
Cl1 Au1 P1 C1 -49.5(5) . . . . ?
Au2 Au1 P1 C1 117.7(3) 4_575 . . . ?
N1 P1 C1 C6 -116.3(6) . . . . ?
C7 P1 C1 C6 0.0(7) . . . . ?
Au1 P1 C1 C6 121.8(6) . . . . ?
N1 P1 C1 C2 64.0(6) . . . . ?
C7 P1 C1 C2 -179.7(5) . . . . ?
Au1 P1 C1 C2 -57.9(6) . . . . ?
C6 C1 C2 C3 0.6(11) . . . . ?
P1 C1 C2 C3 -179.8(6) . . . . ?
C1 C2 C3 C4 1.1(14) . . . . ?
C2 C3 C4 C5 -2.8(19) . . . . ?
C3 C4 C5 C6 2.8(21) . . . . ?
C2 C1 C6 C5 -0.5(13) . . . . ?
P1 C1 C6 C5 179.9(8) . . . . ?
C4 C5 C6 C1 -1.2(17) . . . . ?
N1 P1 C7 C8 -159.4(7) . . . . ?
C1 P1 C7 C8 88.6(8) . . . . ?
Au1 P1 C7 C8 -30.9(8) . . . . ?
N1 P1 C7 C12 18.7(7) . . . . ?
C1 P1 C7 C12 -93.3(7) . . . . ?
Au1 P1 C7 C12 147.2(6) . . . . ?
C12 C7 C8 C9 3.4(17) . . . . ?
P1 C7 C8 C9 -178.4(11) . . . . ?
C7 C8 C9 C10 -5.3(23) . . . . ?
C8 C9 C10 C11 4.1(22) . . . . ?
C9 C10 C11 C12 -1.3(17) . . . . ?
C8 C7 C12 C11 -0.6(13) . . . . ?
P1 C7 C12 C11 -178.7(6) . . . . ?
C10 C11 C12 C7 -0.5(13) . . . . ?
C7 P1 N1 C13 -80.9(5) . . . . ?
C1 P1 N1 C13 33.1(5) . . . . ?
Au1 P1 N1 C13 151.5(4) . . . . ?
C7 P1 N1 C26 86.3(5) . . . . ?
C1 P1 N1 C26 -159.7(5) . . . . ?
Au1 P1 N1 C26 -41.3(5) . . . . ?
C13 N1 C26 C28 96.3(7) . . . . ?
P1 N1 C26 C28 -70.5(7) . . . . ?
C26 N1 C13 O13 -133.2(6) . . . . ?
P1 N1 C13 O13 34.0(7) . . . . ?
C26 N1 C13 N2 46.6(8) . . . . ?
P1 N1 C13 N2 -146.2(4) . . . . ?
O13 C13 N2 C27 -147.3(6) . . . . ?
N1 C13 N2 C27 32.9(8) . . . . ?
O13 C13 N2 P2 24.8(7) . . . . ?
N1 C13 N2 P2 -155.1(4) . . . . ?
C13 N2 C27 C29 107.1(7) . . . . ?
P2 N2 C27 C29 -64.9(7) . . . . ?
C13 N2 P2 C14 -78.5(5) . . . . ?
C27 N2 P2 C14 93.8(5) . . . . ?
C13 N2 P2 C20 36.2(5) . . . . ?
C27 N2 P2 C20 -151.5(4) . . . . ?
C13 N2 P2 Au2 159.4(4) . . . . ?
C27 N2 P2 Au2 -28.3(5) . . . . ?
Cl2 Au2 P2 N2 128.6(7) . . . . ?
Au1 Au2 P2 N2 -88.5(2) 4_576 . . . ?
Cl2 Au2 P2 C14 6.3(8) . . . . ?
Au1 Au2 P2 C14 149.2(2) 4_576 . . . ?
Cl2 Au2 P2 C20 -114.9(7) . . . . ?
Au1 Au2 P2 C20 28.0(2) 4_576 . . . ?
N2 P2 C14 C15 31.7(7) . . . . ?
C20 P2 C14 C15 -80.8(6) . . . . ?
Au2 P2 C14 C15 153.6(5) . . . . ?
N2 P2 C14 C19 -148.7(5) . . . . ?
C20 P2 C14 C19 98.8(5) . . . . ?
Au2 P2 C14 C19 -26.8(6) . . . . ?
C19 C14 C15 C16 2.3(11) . . . . ?
P2 C14 C15 C16 -178.1(6) . . . . ?
C14 C15 C16 C17 -3.3(12) . . . . ?
C15 C16 C17 C18 4.2(12) . . . . ?
C16 C17 C18 C19 -4.1(13) . . . . ?
C15 C14 C19 C18 -2.1(11) . . . . ?
P2 C14 C19 C18 178.3(6) . . . . ?
C17 C18 C19 C14 3.0(12) . . . . ?
N2 P2 C20 C25 -119.9(5) . . . . ?
C14 P2 C20 C25 -2.8(6) . . . . ?
Au2 P2 C20 C25 120.0(5) . . . . ?
N2 P2 C20 C21 60.4(5) . . . . ?
C14 P2 C20 C21 177.4(5) . . . . ?
Au2 P2 C20 C21 -59.7(5) . . . . ?
C25 C20 C21 C22 1.0(10) . . . . ?
P2 C20 C21 C22 -179.3(6) . . . . ?
C20 C21 C22 C23 0.1(13) . . . . ?
C21 C22 C23 C24 -1.7(15) . . . . ?
C22 C23 C24 C25 2.1(14) . . . . ?
C23 C24 C25 C20 -0.9(12) . . . . ?
C21 C20 C25 C24 -0.6(10) . . . . ?
P2 C20 C25 C24 179.7(6) . . . . ?
